data_2238432
loop_
_publ_author_name
'Fatima, Zeenat'
'Srinivasan, Thothadri'
'Rao, Jonnalagadda Naga Siva'
'Raghunathan, Raghavachary'
'Velmurugan, Devadasan'

_publ_section_title
;
 Allyl
 2-(2,2-dimethyl-3a,6a-dihydrofuro[3,2-<i>d</i>][1,3]dioxol-5-yl)-4-oxo-4<i>H</i>-chromene-3-carboxylate
;
_journal_coeditor_code SU2620
_journal_issue 8
_journal_name_full 'Acta Crystallographica Section E'
_journal_page_first o1257
_journal_page_last o1258
_journal_paper_doi 10.1107/S1600536813018904
_journal_volume 69
_journal_year 2013
_chemical_formula_iupac 'C20 H18 O7'
_chemical_formula_moiety 'C20 H18 O7'
_chemical_formula_sum 'C20 H18 O7'
_chemical_formula_weight 370.34
_chemical_name_systematic
'Allyl 2-(2,2-dimethyl-3a,6a-dihydrofuro[3,2-<i>d</i>][1,3]dioxol-5-yl)-4-oxo-4<i>H</i>-chromene-3-carboxylate'
_space_group_IT_number 19
_symmetry_cell_setting orthorhombic
_symmetry_space_group_name_Hall 'P 2ac 2ab'
_symmetry_space_group_name_H-M 'P 21 21 21'
_atom_sites_solution_hydrogens geom
_atom_sites_solution_primary direct
_atom_sites_solution_secondary difmap
_audit_creation_method SHELXL-97
_cell_angle_alpha 90.00
_cell_angle_beta 90.00
_cell_angle_gamma 90.00
_cell_formula_units_Z 4
_cell_length_a 6.9461(6)
_cell_length_b 15.5688(11)
_cell_length_c 16.5572(11)
_cell_measurement_reflns_used 4459
_cell_measurement_temperature 293(2)
_cell_measurement_theta_max 28.37
_cell_measurement_theta_min 1.80
_cell_volume 1790.5(2)
_computing_cell_refinement 'SAINT (Bruker, 2008)'
_computing_data_collection 'APEX2 (Bruker, 2008)'
_computing_data_reduction 'SAINT (Bruker, 2008)'
_computing_molecular_graphics 'ORTEP-3 for Windows (Farrugia, 2012)'
_computing_publication_material 'SHELXL97 (Sheldrick, 2008) and PLATON (Spek, 2009)'
_computing_structure_refinement 'SHELXL97 (Sheldrick, 2008)'
_computing_structure_solution 'SHELXS97 (Sheldrick, 2008)'
_diffrn_ambient_temperature 293(2)
_diffrn_measured_fraction_theta_full 0.997
_diffrn_measured_fraction_theta_max 0.997
_diffrn_measurement_device_type 'Bruker SMART APEXII area-detector'
_diffrn_measurement_method '\w and \f scans'
_diffrn_radiation_monochromator graphite
_diffrn_radiation_source 'fine-focus sealed tube'
_diffrn_radiation_type MoK\a
_diffrn_radiation_wavelength 0.71073
_diffrn_reflns_av_R_equivalents 0.0720
_diffrn_reflns_av_sigmaI/netI 0.0568
_diffrn_reflns_limit_h_max 9
_diffrn_reflns_limit_h_min -9
_diffrn_reflns_limit_k_max 20
_diffrn_reflns_limit_k_min -18
_diffrn_reflns_limit_l_max 22
_diffrn_reflns_limit_l_min -21
_diffrn_reflns_number 17828
_diffrn_reflns_theta_full 28.37
_diffrn_reflns_theta_max 28.37
_diffrn_reflns_theta_min 1.80
_exptl_absorpt_coefficient_mu 0.105
_exptl_absorpt_correction_T_max 0.9794
_exptl_absorpt_correction_T_min 0.9693
_exptl_absorpt_correction_type multi-scan
_exptl_absorpt_process_details '(<i>SADABS</i>; Bruker, 2008)'
_exptl_crystal_colour Colourless
_exptl_crystal_density_diffrn 1.374
_exptl_crystal_density_method 'not measured'
_exptl_crystal_description Block
_exptl_crystal_F_000 776
_exptl_crystal_size_max 0.30
_exptl_crystal_size_mid 0.25
_exptl_crystal_size_min 0.20
_refine_diff_density_max 0.155
_refine_diff_density_min -0.179
_refine_ls_extinction_method none
_refine_ls_goodness_of_fit_ref 1.008
_refine_ls_hydrogen_treatment constr
_refine_ls_matrix_type full
_refine_ls_number_parameters 252
_refine_ls_number_reflns 4459
_refine_ls_number_restraints 3
_refine_ls_restrained_S_all 1.009
_refine_ls_R_factor_all 0.0867
_refine_ls_R_factor_gt 0.0449
_refine_ls_shift/su_max 0.000
_refine_ls_shift/su_mean 0.000
_refine_ls_structure_factor_coef Fsqd
_refine_ls_weighting_details 'calc w=1/[\s^2^(Fo^2^)+(0.0549P)^2^+0.1102P] where P=(Fo^2^+2Fc^2^)/3'
_refine_ls_weighting_scheme calc
_refine_ls_wR_factor_gt 0.1066
_refine_ls_wR_factor_ref 0.1272
_reflns_number_gt 2758
_reflns_number_total 4459
_reflns_threshold_expression I>2sigma(I)
_cod_data_source_file su2620.cif
_cod_data_source_block I
_cod_database_code 2238432
_cod_database_fobs_code 2238432

loop_
_symmetry_equiv_pos_as_xyz
'x, y, z'
'-x+1/2, -y, z+1/2'
'x+1/2, -y+1/2, -z'
'-x, y+1/2, -z+1/2'

loop_
_atom_site_type_symbol
_atom_site_label
_atom_site_fract_x
_atom_site_fract_y
_atom_site_fract_z
_atom_site_U_iso_or_equiv
_atom_site_adp_type
_atom_site_calc_flag
_atom_site_refinement_flags
_atom_site_occupancy
_atom_site_symmetry_multiplicity
_atom_site_disorder_assembly
_atom_site_disorder_group
C C1 0.8806(3) 0.19806(13) 0.54128(13) 0.0478(5) Uani d . 1 1 . .
C C2 0.8795(3) 0.13352(16) 0.48303(14) 0.0610(6) Uani d . 1 1 . .
H H2 0.8815 0.0760 0.4981 0.073 Uiso calc R 1 1 . .
C C3 0.8754(4) 0.15601(18) 0.40384(16) 0.0680(7) Uani d . 1 1 . .
H H3 0.8729 0.1135 0.3644 0.082 Uiso calc R 1 1 . .
C C4 0.8749(4) 0.2410(2) 0.38153(14) 0.0708(7) Uani d . 1 1 . .
H H4 0.8736 0.2554 0.3270 0.085 Uiso calc R 1 1 . .
C C5 0.8762(3) 0.30481(17) 0.43860(14) 0.0601(6) Uani d . 1 1 . .
H H5 0.8751 0.3621 0.4226 0.072 Uiso calc R 1 1 . .
C C6 0.8792(3) 0.28392(13) 0.52099(12) 0.0483(5) Uani d . 1 1 . .
C C7 0.8791(3) 0.34926(13) 0.58404(14) 0.0490(5) Uani d . 1 1 . .
C C8 0.8760(3) 0.31570(12) 0.66668(12) 0.0450(4) Uani d . 1 1 . .
C C9 0.8759(3) 0.23043(12) 0.68069(12) 0.0448(4) Uani d . 1 1 . .
C C10 0.8641(3) 0.18772(13) 0.75846(12) 0.0474(5) Uani d . 1 1 . .
C C11 0.8519(3) 0.10532(14) 0.77512(13) 0.0563(6) Uani d . 1 1 . .
H H11 0.8573 0.0611 0.7374 0.068 Uiso calc R 1 1 . .
C C12 0.8280(3) 0.09404(15) 0.86374(14) 0.0579(6) Uani d . 1 1 . .
H H12 0.9320 0.0591 0.8866 0.069 Uiso calc R 1 1 . .
C C13 0.8357(3) 0.18598(15) 0.89523(13) 0.0559(5) Uani d . 1 1 . .
H H13 0.9438 0.1934 0.9326 0.067 Uiso calc R 1 1 . .
C C14 0.5271(3) 0.13462(15) 0.91078(15) 0.0582(6) Uani d . 1 1 . .
C C15 0.4091(4) 0.10992(19) 0.98298(17) 0.0770(8) Uani d . 1 1 . .
H H15A 0.3295 0.1575 0.9987 0.116 Uiso calc R 1 1 . .
H H15B 0.4930 0.0948 1.0268 0.116 Uiso calc R 1 1 . .
H H15C 0.3292 0.0616 0.9696 0.116 Uiso calc R 1 1 . .
C C16 0.4054(4) 0.1653(2) 0.84136(17) 0.0866(9) Uani d . 1 1 . .
H H16A 0.3285 0.2132 0.8585 0.130 Uiso calc R 1 1 . .
H H16B 0.3228 0.1196 0.8237 0.130 Uiso calc R 1 1 . .
H H16C 0.4873 0.1828 0.7976 0.130 Uiso calc R 1 1 . .
C C17 0.8718(3) 0.38088(13) 0.73205(13) 0.0521(5) Uani d . 1 1 . .
C C18 0.6630(5) 0.4621(2) 0.81426(19) 0.0953(10) Uani d D 1 1 . .
H H18A 0.6832 0.5197 0.7938 0.114 Uiso calc PR 0.717(6) 1 A 1
H H18B 0.7520 0.4521 0.8584 0.114 Uiso calc PR 0.717(6) 1 A 1
H H18C 0.7873 0.4735 0.8388 0.114 Uiso d PR 0.283(6) 1 B 2
H H18D 0.6207 0.5150 0.7891 0.114 Uiso d PR 0.283(6) 1 B 2
O O1 0.8825(2) 0.17128(9) 0.62034(8) 0.0526(4) Uani d . 1 1 . .
O O2 0.8790(2) 0.42692(10) 0.57063(10) 0.0661(4) Uani d . 1 1 . .
O O3 1.0102(3) 0.41371(12) 0.76106(12) 0.0808(6) Uani d . 1 1 . .
O O4 0.6918(2) 0.39953(12) 0.75106(11) 0.0700(5) Uani d . 1 1 A .
O O5 0.8584(2) 0.24039(9) 0.82508(9) 0.0600(4) Uani d . 1 1 . .
O O6 0.6630(2) 0.19952(9) 0.93415(9) 0.0576(4) Uani d . 1 1 . .
O O7 0.6435(2) 0.06344(9) 0.88869(10) 0.0658(5) Uani d . 1 1 . .
C C19 0.4667(7) 0.4514(4) 0.8412(4) 0.113(2) Uani d PD 0.717(6) 1 A 1
H H19 0.3771 0.4407 0.8007 0.135 Uiso calc PR 0.717(6) 1 A 1
C C20 0.4030(9) 0.4545(4) 0.9085(4) 0.127(2) Uani d PD 0.717(6) 1 A 1
H H20A 0.4847 0.4649 0.9519 0.152 Uiso calc PR 0.717(6) 1 A 1
H H20B 0.2720 0.4464 0.9172 0.152 Uiso calc PR 0.717(6) 1 A 1
C C19' 0.5331(18) 0.4427(12) 0.8768(7) 0.113(2) Uani d PD 0.283(6) 1 A 2
H H19' 0.5573 0.4675 0.9269 0.135 Uiso calc PR 0.283(6) 1 B 2
C C20' 0.395(2) 0.3975(11) 0.8720(11) 0.127(2) Uani d PD 0.283(6) 1 A 2
H H20C 0.3645 0.3711 0.8232 0.152 Uiso calc PR 0.283(6) 1 B 2
H H20D 0.3173 0.3886 0.9170 0.152 Uiso calc PR 0.283(6) 1 B 2

loop_
_atom_site_aniso_label
_atom_site_aniso_U_11
_atom_site_aniso_U_22
_atom_site_aniso_U_33
_atom_site_aniso_U_12
_atom_site_aniso_U_13
_atom_site_aniso_U_23
C1 0.0385(10) 0.0503(12) 0.0547(11) -0.0032(10) 0.0064(10) 0.0001(10)
C2 0.0558(13) 0.0592(14) 0.0681(14) -0.0029(12) 0.0104(12) -0.0096(11)
C3 0.0587(14) 0.0806(18) 0.0649(15) -0.0089(14) 0.0150(13) -0.0147(13)
C4 0.0567(14) 0.101(2) 0.0543(13) -0.0098(16) 0.0078(12) 0.0022(14)
C5 0.0498(12) 0.0694(16) 0.0613(14) -0.0040(12) 0.0034(11) 0.0117(12)
C6 0.0363(10) 0.0534(12) 0.0552(12) -0.0036(9) 0.0037(10) 0.0065(9)
C7 0.0378(10) 0.0440(12) 0.0652(13) -0.0029(9) 0.0030(10) 0.0102(10)
C8 0.0368(10) 0.0390(11) 0.0591(11) -0.0031(9) 0.0010(9) 0.0031(9)
C9 0.0391(10) 0.0402(11) 0.0551(11) -0.0023(9) 0.0046(10) 0.0014(9)
C10 0.0457(11) 0.0405(11) 0.0559(11) 0.0014(9) 0.0013(10) 0.0009(9)
C11 0.0634(14) 0.0384(11) 0.0670(13) 0.0082(11) 0.0120(11) 0.0043(10)
C12 0.0576(13) 0.0470(13) 0.0691(14) 0.0098(10) 0.0112(11) 0.0136(11)
C13 0.0568(13) 0.0558(13) 0.0552(12) -0.0033(11) -0.0054(10) 0.0083(11)
C14 0.0545(12) 0.0504(13) 0.0697(14) 0.0003(11) 0.0034(12) -0.0100(11)
C15 0.0736(16) 0.0735(17) 0.0841(17) -0.0069(14) 0.0211(14) -0.0063(15)
C16 0.0611(16) 0.113(2) 0.0854(19) 0.0091(15) -0.0148(14) -0.0031(17)
C17 0.0566(13) 0.0391(11) 0.0607(13) -0.0057(10) 0.0023(11) 0.0062(9)
C18 0.119(3) 0.081(2) 0.0861(19) 0.0074(19) 0.027(2) -0.0218(17)
O1 0.0619(9) 0.0387(7) 0.0572(8) 0.0002(7) 0.0054(7) -0.0002(7)
O2 0.0776(10) 0.0426(9) 0.0781(10) -0.0026(8) 0.0005(9) 0.0134(7)
O3 0.0786(12) 0.0649(11) 0.0988(14) -0.0292(10) -0.0059(10) -0.0146(10)
O4 0.0706(11) 0.0701(11) 0.0694(10) 0.0107(9) 0.0055(9) -0.0126(9)
O5 0.0813(10) 0.0417(8) 0.0568(8) -0.0106(8) -0.0030(9) 0.0032(7)
O6 0.0622(9) 0.0487(9) 0.0618(9) -0.0015(7) 0.0016(8) -0.0060(7)
O7 0.0734(11) 0.0411(8) 0.0830(11) -0.0022(8) 0.0250(9) 0.0000(8)
C19 0.085(4) 0.147(5) 0.106(5) 0.043(4) -0.007(3) -0.051(4)
C20 0.102(3) 0.155(6) 0.124(4) -0.006(4) 0.028(3) -0.045(4)
C19' 0.085(4) 0.147(5) 0.106(5) 0.043(4) -0.007(3) -0.051(4)
C20' 0.102(3) 0.155(6) 0.124(4) -0.006(4) 0.028(3) -0.045(4)

loop_
_atom_type_symbol
_atom_type_description
_atom_type_scat_dispersion_real
_atom_type_scat_dispersion_imag
_atom_type_scat_source
C C 0.0033 0.0016 'International Tables Vol C Tables 4.2.6.8 and 6.1.1.4'
H H 0.0000 0.0000 'International Tables Vol C Tables 4.2.6.8 and 6.1.1.4'
O O 0.0106 0.0060 'International Tables Vol C Tables 4.2.6.8 and 6.1.1.4'

loop_
_geom_angle_atom_site_label_1
_geom_angle_atom_site_label_2
_geom_angle_atom_site_label_3
_geom_angle
O1 C1 C6 121.77(19)
O1 C1 C2 116.2(2)
C6 C1 C2 122.1(2)
C3 C2 C1 118.9(2)
C3 C2 H2 120.6
C1 C2 H2 120.6
C2 C3 C4 120.5(2)
C2 C3 H3 119.7
C4 C3 H3 119.7
C5 C4 C3 120.8(2)
C5 C4 H4 119.6
C3 C4 H4 119.6
C4 C5 C6 120.2(2)
C4 C5 H5 119.9
C6 C5 H5 119.9
C1 C6 C5 117.5(2)
C1 C6 C7 120.15(18)
C5 C6 C7 122.3(2)
O2 C7 C6 123.8(2)
O2 C7 C8 121.3(2)
C6 C7 C8 114.84(17)
C9 C8 C7 120.80(19)
C9 C8 C17 123.24(18)
C7 C8 C17 115.96(17)
C8 C9 O1 122.74(18)
C8 C9 C10 127.15(18)
O1 C9 C10 110.10(16)
C11 C10 O5 114.30(18)
C11 C10 C9 129.54(19)
O5 C10 C9 116.12(16)
C10 C11 C12 109.2(2)
C10 C11 H11 125.4
C12 C11 H11 125.4
O7 C12 C11 115.1(2)
O7 C12 C13 104.20(17)
C11 C12 C13 102.87(17)
O7 C12 H12 111.4
C11 C12 H12 111.4
C13 C12 H12 111.4
O6 C13 O5 112.41(18)
O6 C13 C12 105.87(18)
O5 C13 C12 106.21(17)
O6 C13 H13 110.7
O5 C13 H13 110.7
C12 C13 H13 110.7
O7 C14 O6 104.14(16)
O7 C14 C15 108.5(2)
O6 C14 C15 108.96(19)
O7 C14 C16 111.8(2)
O6 C14 C16 110.6(2)
C15 C14 C16 112.5(2)
C14 C15 H15A 109.5
C14 C15 H15B 109.5
H15A C15 H15B 109.5
C14 C15 H15C 109.5
H15A C15 H15C 109.5
H15B C15 H15C 109.5
C14 C16 H16A 109.5
C14 C16 H16B 109.5
H16A C16 H16B 109.5
C14 C16 H16C 109.5
H16A C16 H16C 109.5
H16B C16 H16C 109.5
O3 C17 O4 125.0(2)
O3 C17 C8 124.9(2)
O4 C17 C8 110.01(18)
C19' C18 O4 118.5(8)
O4 C18 C19 106.1(3)
C19' C18 H18A 123.3
O4 C18 H18A 110.5
C19 C18 H18A 110.5
C19' C18 H18B 79.6
O4 C18 H18B 110.5
C19 C18 H18B 110.5
H18A C18 H18B 108.7
C19' C18 H18C 107.6
O4 C18 H18C 107.7
C19 C18 H18C 137.1
H18A C18 H18C 81.3
C19' C18 H18D 107.7
O4 C18 H18D 107.7
C19 C18 H18D 86.8
H18B C18 H18D 130.8
H18C C18 H18D 107.1
C9 O1 C1 119.63(16)
C17 O4 C18 116.9(2)
C10 O5 C13 107.35(15)
C13 O6 C14 109.78(16)
C14 O7 C12 108.99(16)
C20 C19 C18 129.0(6)
C20 C19 H19 115.5
C18 C19 H19 115.5
C19 C20 H20A 120.0
C19 C20 H20B 120.0
H20A C20 H20B 120.0
C20' C19' C18 126.4(14)
C20' C19' H19' 116.8
C18 C19' H19' 116.8
C19' C20' H20C 120.0
C19' C20' H20D 120.0
H20C C20' H20D 120.0

loop_
_geom_bond_atom_site_label_1
_geom_bond_atom_site_label_2
_geom_bond_distance
C1 O1 1.374(2)
C1 C6 1.378(3)
C1 C2 1.393(3)
C2 C3 1.357(4)
C2 H2 0.9300
C3 C4 1.373(4)
C3 H3 0.9300
C4 C5 1.371(4)
C4 H4 0.9300
C5 C6 1.403(3)
C5 H5 0.9300
C6 C7 1.458(3)
C7 O2 1.229(2)
C7 C8 1.465(3)
C8 C9 1.348(3)
C8 C17 1.484(3)
C9 O1 1.360(2)
C9 C10 1.452(3)
C10 C11 1.315(3)
C10 O5 1.375(2)
C11 C12 1.487(3)
C11 H11 0.9300
C12 O7 1.429(3)
C12 C13 1.524(3)
C12 H12 0.9800
C13 O6 1.378(3)
C13 O5 1.446(3)
C13 H13 0.9800
C14 O7 1.420(3)
C14 O6 1.436(3)
C14 C15 1.500(3)
C14 C16 1.505(4)
C15 H15A 0.9600
C15 H15B 0.9600
C15 H15C 0.9600
C16 H16A 0.9600
C16 H16B 0.9600
C16 H16C 0.9600
C17 O3 1.190(3)
C17 O4 1.322(3)
C18 C19' 1.407(10)
C18 O4 1.443(3)
C18 C19 1.444(6)
C18 H18A 0.9700
C18 H18B 0.9700
C18 H18C 0.9700
C18 H18D 0.9700
C19 C20 1.200(7)
C19 H19 0.9300
C20 H20A 0.9300
C20 H20B 0.9300
C19' C20' 1.194(10)
C19' H19' 0.9300
C20' H20C 0.9300
C20' H20D 0.9300

loop_
_geom_hbond_atom_site_label_D
_geom_hbond_atom_site_label_H
_geom_hbond_atom_site_label_A
_geom_hbond_site_symmetry_A
_geom_hbond_distance_DH
_geom_hbond_distance_HA
_geom_hbond_distance_DA
_geom_hbond_angle_DHA
C11 H11 O3 4_746.01 0.93 2.47 3.190(3) 134
C12 H12 O2 4_746.01 0.98 2.54 3.477(3) 160

loop_
_geom_torsion_atom_site_label_1
_geom_torsion_atom_site_label_2
_geom_torsion_atom_site_label_3
_geom_torsion_atom_site_label_4
_geom_torsion
O1 C1 C2 C3 179.2(2)
C6 C1 C2 C3 -0.5(3)
C1 C2 C3 C4 0.8(4)
C2 C3 C4 C5 -0.8(4)
C3 C4 C5 C6 0.3(4)
O1 C1 C6 C5 -179.62(18)
C2 C1 C6 C5 0.1(3)
O1 C1 C6 C7 -0.2(3)
C2 C1 C6 C7 179.58(19)
C4 C5 C6 C1 0.0(3)
C4 C5 C6 C7 -179.5(2)
C1 C6 C7 O2 179.6(2)
C5 C6 C7 O2 -1.0(3)
C1 C6 C7 C8 -1.4(3)
C5 C6 C7 C8 178.04(18)
O2 C7 C8 C9 179.9(2)
C6 C7 C8 C9 0.8(3)
O2 C7 C8 C17 0.3(3)
C6 C7 C8 C17 -178.81(17)
C7 C8 C9 O1 1.4(3)
C17 C8 C9 O1 -179.03(18)
C7 C8 C9 C10 -176.96(18)
C17 C8 C9 C10 2.7(3)
C8 C9 C10 C11 175.5(2)
O1 C9 C10 C11 -3.0(3)
C8 C9 C10 O5 -2.1(3)
O1 C9 C10 O5 179.38(16)
O5 C10 C11 C12 2.0(3)
C9 C10 C11 C12 -175.6(2)
C10 C11 C12 O7 110.8(2)
C10 C11 C12 C13 -1.8(3)
O7 C12 C13 O6 0.3(2)
C11 C12 C13 O6 120.75(19)
O7 C12 C13 O5 -119.41(19)
C11 C12 C13 O5 1.1(2)
C9 C8 C17 O3 93.4(3)
C7 C8 C17 O3 -87.0(3)
C9 C8 C17 O4 -89.1(2)
C7 C8 C17 O4 90.6(2)
C8 C9 O1 C1 -3.0(3)
C10 C9 O1 C1 175.57(17)
C6 C1 O1 C9 2.4(3)
C2 C1 O1 C9 -177.38(16)
O3 C17 O4 C18 -2.7(3)
C8 C17 O4 C18 179.8(2)
C19' C18 O4 C17 -131.5(8)
C19 C18 O4 C17 -162.3(3)
C11 C10 O5 C13 -1.2(3)
C9 C10 O5 C13 176.71(18)
O6 C13 O5 C10 -115.4(2)
C12 C13 O5 C10 0.0(2)
O5 C13 O6 C14 99.2(2)
C12 C13 O6 C14 -16.4(2)
O7 C14 O6 C13 26.2(2)
C15 C14 O6 C13 141.8(2)
C16 C14 O6 C13 -94.0(2)
O6 C14 O7 C12 -25.7(2)
C15 C14 O7 C12 -141.66(19)
C16 C14 O7 C12 93.7(2)
C11 C12 O7 C14 -95.8(2)
C13 C12 O7 C14 16.0(2)
C19' C18 C19 C20 21.5(15)
O4 C18 C19 C20 140.6(7)
O4 C18 C19' C20' -29(2)
C19 C18 C19' C20' 44.0(15)
